data_7242624
loop_
_publ_author_name
'Cole, Jacqueline M.'
'Gosztola, David J.'
'Sylvester, Sven O.'

_publ_section_title
;
 Low-energy optical switching of SO2 linkage isomerisation in single
 crystals of a ruthenium-based coordination complex
;
_journal_issue 22
_journal_name_full 'RSC Advances'
_journal_page_first 13183
_journal_page_last 13192
_journal_paper_doi 10.1039/D1RA01696B
_journal_volume 11
_journal_year 2021
_chemical_formula_sum 'C14 H26 N4 O9 Ru S3'
_chemical_formula_weight 591.64
_space_group_IT_number 2
_space_group_name_Hall '-P 1'
_space_group_name_H-M_alt 'P -1'
_symmetry_cell_setting triclinic
_symmetry_space_group_name_H-M 'P -1'
_atom_sites_solution_hydrogens geom
_atom_sites_solution_primary direct
_atom_sites_solution_secondary difmap
_audit_creation_method SHELXL-97
_audit_update_record
;
2020-10-23 deposited with the CCDC.	2021-03-26 downloaded from the CCDC.
;
_cell_angle_alpha 94.5140(10)
_cell_angle_beta 92.6800(10)
_cell_angle_gamma 103.5210(10)
_cell_formula_units_Z 2
_cell_length_a 6.6947(3)
_cell_length_b 13.0994(5)
_cell_length_c 13.5996(5)
_cell_measurement_reflns_used 9806
_cell_measurement_temperature 100(2)
_cell_measurement_theta_max 31.53
_cell_measurement_theta_min 2.30
_cell_volume 1153.37(8)
_computing_cell_refinement 'Bruker SMART'
_computing_data_collection 'Bruker SMART'
_computing_data_reduction 'Bruker SAINT'
_computing_molecular_graphics 'Bruker SHELXTL'
_computing_publication_material 'Bruker SHELXTL'
_computing_structure_refinement 'SHELXL-97 (Sheldrick, 1997)'
_computing_structure_solution 'SHELXS-97 (Sheldrick, 1990)'
_diffrn_ambient_temperature 100(2)
_diffrn_measured_fraction_theta_full 0.988
_diffrn_measured_fraction_theta_max 0.988
_diffrn_measurement_device_type 'CCD area detector'
_diffrn_measurement_method 'phi and omega scans'
_diffrn_radiation_monochromator graphite
_diffrn_radiation_source 'fine-focus sealed tube'
_diffrn_radiation_type MoK\a
_diffrn_radiation_wavelength 0.71073
_diffrn_reflns_av_R_equivalents 0.1027
_diffrn_reflns_av_sigmaI/netI 0.0597
_diffrn_reflns_limit_h_max 9
_diffrn_reflns_limit_h_min -9
_diffrn_reflns_limit_k_max 19
_diffrn_reflns_limit_k_min -19
_diffrn_reflns_limit_l_max 19
_diffrn_reflns_limit_l_min -19
_diffrn_reflns_number 25547
_diffrn_reflns_theta_full 31.54
_diffrn_reflns_theta_max 31.54
_diffrn_reflns_theta_min 2.10
_diffrn_standards_decay_% 0
_diffrn_standards_interval_count 0
_diffrn_standards_interval_time 0
_diffrn_standards_number 0
_exptl_absorpt_coefficient_mu 1.003
_exptl_absorpt_correction_type none
_exptl_crystal_colour orange
_exptl_crystal_density_diffrn 1.704
_exptl_crystal_density_method 'not measured'
_exptl_crystal_description block
_exptl_crystal_F_000 604
_exptl_crystal_size_max 0.85
_exptl_crystal_size_mid 0.60
_exptl_crystal_size_min 0.37
_refine_diff_density_max 1.508
_refine_diff_density_min -1.388
_refine_diff_density_rms 0.124
_refine_ls_extinction_method none
_refine_ls_goodness_of_fit_ref 1.062
_refine_ls_hydrogen_treatment mixed
_refine_ls_matrix_type full
_refine_ls_number_parameters 296
_refine_ls_number_reflns 7605
_refine_ls_number_restraints 0
_refine_ls_restrained_S_all 1.062
_refine_ls_R_factor_all 0.0332
_refine_ls_R_factor_gt 0.0325
_refine_ls_shift/su_max 0.001
_refine_ls_shift/su_mean 0.000
_refine_ls_structure_factor_coef Fsqd
_refine_ls_weighting_details 'calc w=1/[\s^2^(Fo^2^)+(0.0285P)^2^+1.0553P] where P=(Fo^2^+2Fc^2^)/3'
_refine_ls_weighting_scheme calc
_refine_ls_wR_factor_gt 0.0846
_refine_ls_wR_factor_ref 0.0851
_reflns_number_gt 7395
_reflns_number_total 7605
_reflns_threshold_expression >2sigma(I)
_cod_data_source_file d1ra01696b3.cif
_cod_data_source_block h2otosdark
_cod_depositor_comments
;
The following automatic conversions were performed:

data item '_symmetry_cell_setting' value 'Triclinic' was changed to
'triclinic' in accordance with the
/home/data/users/saulius/crontab/automatic-downloads/rss-feeds/RSC/lib/dictionaries/cif_core.dic
dictionary named 'cif_core.dic' version 2.4.2 last updated on
2011-04-26.

Automatic conversion script
Id: cif_fix_values 7556 2019-12-06 15:28:31Z antanas 
;
_cod_original_sg_symbol_H-M P-1
_cod_database_code 7242624

loop_
_symmetry_equiv_pos_as_xyz
'x, y, z'
'-x, -y, -z'

loop_
_atom_site_label
_atom_site_type_symbol
_atom_site_fract_x
_atom_site_fract_y
_atom_site_fract_z
_atom_site_U_iso_or_equiv
_atom_site_adp_type
_atom_site_occupancy
_atom_site_symmetry_multiplicity
_atom_site_calc_flag
_atom_site_refinement_flags
_atom_site_disorder_assembly
_atom_site_disorder_group
Ru1 Ru 0.311786(17) 0.494353(9) 0.244408(8) 0.00939(5) Uani 1 1 d . . .
S1 S 0.40089(6) 0.35727(3) 0.19595(3) 0.01300(8) Uani 1 1 d . . .
O1 O 0.2987(2) 0.25515(11) 0.22378(12) 0.0239(3) Uani 1 1 d . . .
O2 O 0.5646(2) 0.35877(11) 0.13044(10) 0.0185(2) Uani 1 1 d . . .
O3 O 0.2269(2) 0.63724(10) 0.29074(9) 0.0149(2) Uani 1 1 d . . .
N1 N 0.0086(2) 0.43692(12) 0.17892(11) 0.0147(2) Uani 1 1 d . . .
H1N1 H -0.0684 0.3940 0.2196 0.033(8) Uiso 1 1 calc R . .
H2N1 H 0.0127 0.4000 0.1198 0.040(9) Uiso 1 1 calc R . .
H3N1 H -0.0488 0.4921 0.1692 0.021(6) Uiso 1 1 calc R . .
N2 N 0.2099(2) 0.43304(12) 0.37719(11) 0.0157(2) Uani 1 1 d . . .
H1N2 H 0.0892 0.3835 0.3642 0.033(8) Uiso 1 1 calc R . .
H2N2 H 0.1901 0.4861 0.4201 0.024(7) Uiso 1 1 calc R . .
H3N2 H 0.3063 0.4031 0.4045 0.030(7) Uiso 1 1 calc R . .
N3 N 0.6012(2) 0.57109(11) 0.31924(10) 0.0133(2) Uani 1 1 d . . .
H1N3 H 0.6809 0.6110 0.2773 0.019(6) Uiso 1 1 calc R . .
H2N3 H 0.6655 0.5218 0.3399 0.018(6) Uiso 1 1 calc R . .
H3N3 H 0.5806 0.6132 0.3724 0.035(8) Uiso 1 1 calc R . .
N4 N 0.4024(2) 0.56392(11) 0.11345(10) 0.0140(2) Uani 1 1 d . . .
H1N4 H 0.5423 0.5832 0.1148 0.032(8) Uiso 1 1 calc R . .
H2N4 H 0.3507 0.6219 0.1089 0.026(7) Uiso 1 1 calc R . .
H3N4 H 0.3532 0.5166 0.0602 0.036(8) Uiso 1 1 calc R . .
S2 S 0.30913(6) 0.67949(3) 0.55416(3) 0.01297(8) Uani 1 1 d . . .
O4 O 0.2665(2) 0.63011(10) 0.64613(9) 0.0160(2) Uani 1 1 d . . .
O5 O 0.5062(2) 0.67019(11) 0.51803(10) 0.0181(2) Uani 1 1 d . . .
O6 O 0.1372(2) 0.63926(11) 0.47895(9) 0.0171(2) Uani 1 1 d . . .
C1 C 0.3208(3) 0.81479(13) 0.57997(12) 0.0162(3) Uani 1 1 d . . .
C2 C 0.1397(3) 0.84974(15) 0.57264(15) 0.0218(3) Uani 1 1 d . . .
H2A H 0.0130 0.8021 0.5499 0.026 Uiso 1 1 calc R . .
C3 C 0.1473(4) 0.95550(16) 0.59906(16) 0.0255(4) Uani 1 1 d . . .
H3A H 0.0236 0.9791 0.5954 0.031 Uiso 1 1 calc R . .
C4 C 0.3312(4) 1.02747(15) 0.63066(14) 0.0244(4) Uani 1 1 d . . .
C5 C 0.5108(4) 0.99080(16) 0.63686(15) 0.0263(4) Uani 1 1 d . . .
H5B H 0.6380 1.0388 0.6583 0.032 Uiso 1 1 calc R . .
C6 C 0.5065(3) 0.88479(15) 0.61201(14) 0.0216(3) Uani 1 1 d . . .
H6B H 0.6296 0.8607 0.6170 0.026 Uiso 1 1 calc R . .
C7 C 0.3350(5) 1.14196(17) 0.65757(17) 0.0341(5) Uani 1 1 d . . .
H7A H 0.1953 1.1525 0.6488 0.051 Uiso 1 1 calc R . .
H7B H 0.4253 1.1859 0.6147 0.051 Uiso 1 1 calc R . .
H7C H 0.3868 1.1618 0.7267 0.051 Uiso 1 1 calc R . .
S3 S 0.95728(6) 0.70568(3) 0.08176(3) 0.01167(7) Uani 1 1 d . . .
O7 O 1.1758(2) 0.72292(11) 0.06891(11) 0.0208(3) Uani 1 1 d . . .
O8 O 0.8259(2) 0.64212(11) -0.00035(10) 0.0214(3) Uani 1 1 d . . .
O9 O 0.9040(2) 0.65889(10) 0.17558(9) 0.0167(2) Uani 1 1 d . . .
C11 C 0.8971(2) 0.82965(12) 0.09192(11) 0.0126(3) Uani 1 1 d . . .
C12 C 0.6987(3) 0.83839(13) 0.06558(12) 0.0153(3) Uani 1 1 d . . .
H12A H 0.5977 0.7789 0.0364 0.018 Uiso 1 1 calc R . .
C13 C 0.6509(3) 0.93601(14) 0.08284(13) 0.0185(3) Uani 1 1 d . . .
H13A H 0.5150 0.9421 0.0663 0.022 Uiso 1 1 calc R . .
C14 C 0.7981(3) 1.02500(14) 0.12379(13) 0.0200(3) Uani 1 1 d . . .
C15 C 0.9972(3) 1.01458(14) 0.14739(14) 0.0221(3) Uani 1 1 d . . .
H15A H 1.1001 1.0746 0.1741 0.027 Uiso 1 1 calc R . .
C16 C 1.0466(3) 0.91733(14) 0.13224(13) 0.0182(3) Uani 1 1 d . . .
H16A H 1.1820 0.9109 0.1494 0.022 Uiso 1 1 calc R . .
C17 C 0.7437(4) 1.12980(16) 0.14182(16) 0.0293(4) Uani 1 1 d . . .
H17A H 0.8649 1.1826 0.1712 0.044 Uiso 1 1 calc R . .
H17B H 0.6326 1.1234 0.1870 0.044 Uiso 1 1 calc R . .
H17C H 0.6983 1.1516 0.0789 0.044 Uiso 1 1 calc R . .

loop_
_atom_site_aniso_label
_atom_site_aniso_U_11
_atom_site_aniso_U_22
_atom_site_aniso_U_33
_atom_site_aniso_U_23
_atom_site_aniso_U_13
_atom_site_aniso_U_12
Ru1 0.00997(7) 0.01047(6) 0.00831(7) 0.00195(4) 0.00341(4) 0.00269(4)
S1 0.01233(16) 0.01188(16) 0.01486(17) -0.00007(12) 0.00184(12) 0.00325(13)
O1 0.0242(7) 0.0118(5) 0.0344(8) 0.0032(5) 0.0032(5) 0.0013(5)
O2 0.0158(5) 0.0239(6) 0.0172(6) -0.0021(4) 0.0032(4) 0.0081(5)
O3 0.0186(6) 0.0168(5) 0.0113(5) 0.0016(4) 0.0032(4) 0.0079(5)
N1 0.0122(6) 0.0170(6) 0.0155(6) 0.0021(5) 0.0030(4) 0.0039(5)
N2 0.0156(6) 0.0187(6) 0.0143(6) 0.0069(5) 0.0059(5) 0.0046(5)
N3 0.0137(6) 0.0145(6) 0.0115(5) 0.0022(4) 0.0022(4) 0.0022(5)
N4 0.0161(6) 0.0155(6) 0.0114(6) 0.0037(4) 0.0048(4) 0.0040(5)
S2 0.01614(17) 0.01515(16) 0.00927(15) 0.00356(12) 0.00494(12) 0.00547(13)
O4 0.0208(6) 0.0181(5) 0.0107(5) 0.0053(4) 0.0057(4) 0.0058(5)
O5 0.0189(6) 0.0232(6) 0.0155(5) 0.0044(4) 0.0081(4) 0.0093(5)
O6 0.0192(6) 0.0211(6) 0.0114(5) 0.0015(4) 0.0023(4) 0.0052(5)
C1 0.0218(8) 0.0156(7) 0.0131(7) 0.0047(5) 0.0062(5) 0.0059(6)
C2 0.0235(8) 0.0194(8) 0.0247(8) 0.0051(6) 0.0046(7) 0.0084(7)
C3 0.0330(10) 0.0200(8) 0.0281(9) 0.0066(7) 0.0091(7) 0.0127(8)
C4 0.0414(11) 0.0177(8) 0.0164(7) 0.0053(6) 0.0123(7) 0.0085(8)
C5 0.0336(10) 0.0206(8) 0.0222(8) 0.0027(6) 0.0060(7) 0.0002(8)
C6 0.0238(8) 0.0217(8) 0.0191(8) 0.0037(6) 0.0045(6) 0.0036(7)
C7 0.0602(16) 0.0166(8) 0.0273(10) 0.0040(7) 0.0183(10) 0.0091(9)
S3 0.01383(16) 0.01255(15) 0.00981(15) 0.00312(11) 0.00394(12) 0.00422(13)
O7 0.0162(6) 0.0241(6) 0.0264(7) 0.0121(5) 0.0111(5) 0.0081(5)
O8 0.0308(7) 0.0173(6) 0.0159(6) -0.0043(4) -0.0045(5) 0.0087(5)
O9 0.0202(6) 0.0190(6) 0.0138(5) 0.0086(4) 0.0074(4) 0.0068(5)
C11 0.0153(7) 0.0122(6) 0.0107(6) 0.0029(5) 0.0042(5) 0.0031(5)
C12 0.0163(7) 0.0149(7) 0.0155(7) 0.0054(5) 0.0024(5) 0.0040(6)
C13 0.0222(8) 0.0186(7) 0.0181(7) 0.0069(6) 0.0050(6) 0.0091(6)
C14 0.0328(9) 0.0141(7) 0.0163(7) 0.0046(5) 0.0101(6) 0.0091(7)
C15 0.0277(9) 0.0138(7) 0.0226(8) -0.0004(6) 0.0056(7) 0.0005(6)
C16 0.0174(7) 0.0159(7) 0.0201(7) 0.0008(6) 0.0038(6) 0.0013(6)
C17 0.0520(13) 0.0171(8) 0.0245(9) 0.0062(7) 0.0136(9) 0.0162(9)

loop_
_atom_type_symbol
_atom_type_description
_atom_type_scat_dispersion_real
_atom_type_scat_dispersion_imag
_atom_type_scat_source
C C 0.0033 0.0016 'International Tables Vol C Tables 4.2.6.8 and 6.1.1.4'
H H 0.0000 0.0000 'International Tables Vol C Tables 4.2.6.8 and 6.1.1.4'
N N 0.0061 0.0033 'International Tables Vol C Tables 4.2.6.8 and 6.1.1.4'
O O 0.0106 0.0060 'International Tables Vol C Tables 4.2.6.8 and 6.1.1.4'
S S 0.1246 0.1234 'International Tables Vol C Tables 4.2.6.8 and 6.1.1.4'
Ru Ru -1.2594 0.8363 'International Tables Vol C Tables 4.2.6.8 and 6.1.1.4'

loop_
_geom_angle_atom_site_label_1
_geom_angle_atom_site_label_2
_geom_angle_atom_site_label_3
_geom_angle
_geom_angle_site_symmetry_1
_geom_angle_site_symmetry_3
_geom_angle_publ_flag
S1 Ru1 N2 92.43(4) . . ?
S1 Ru1 N4 91.42(4) . . ?
N2 Ru1 N4 176.01(5) . . ?
S1 Ru1 N1 92.88(4) . . ?
N2 Ru1 N1 89.06(6) . . ?
N4 Ru1 N1 89.70(6) . . ?
S1 Ru1 N3 95.41(4) . . ?
N2 Ru1 N3 89.71(6) . . ?
N4 Ru1 N3 90.97(6) . . ?
N1 Ru1 N3 171.66(5) . . ?
S1 Ru1 O3 178.18(4) . . ?
N2 Ru1 O3 89.28(5) . . ?
N4 Ru1 O3 86.88(5) . . ?
N1 Ru1 O3 87.76(5) . . ?
N3 Ru1 O3 83.98(5) . . ?
O1 S1 O2 115.95(9) . . ?
O1 S1 Ru1 122.03(7) . . ?
O2 S1 Ru1 122.00(6) . . ?
Ru1 N1 H1N1 109.5 . . ?
Ru1 N1 H2N1 109.5 . . ?
H1N1 N1 H2N1 109.5 . . ?
Ru1 N1 H3N1 109.5 . . ?
H1N1 N1 H3N1 109.5 . . ?
H2N1 N1 H3N1 109.5 . . ?
Ru1 N2 H1N2 109.5 . . ?
Ru1 N2 H2N2 109.5 . . ?
H1N2 N2 H2N2 109.5 . . ?
Ru1 N2 H3N2 109.5 . . ?
H1N2 N2 H3N2 109.5 . . ?
H2N2 N2 H3N2 109.5 . . ?
Ru1 N3 H1N3 109.5 . . ?
Ru1 N3 H2N3 109.5 . . ?
H1N3 N3 H2N3 109.5 . . ?
Ru1 N3 H3N3 109.5 . . ?
H1N3 N3 H3N3 109.5 . . ?
H2N3 N3 H3N3 109.5 . . ?
Ru1 N4 H1N4 109.5 . . ?
Ru1 N4 H2N4 109.5 . . ?
H1N4 N4 H2N4 109.5 . . ?
Ru1 N4 H3N4 109.5 . . ?
H1N4 N4 H3N4 109.5 . . ?
H2N4 N4 H3N4 109.5 . . ?
O5 S2 O4 112.57(7) . . ?
O5 S2 O6 112.32(8) . . ?
O4 S2 O6 110.81(8) . . ?
O5 S2 C1 107.64(9) . . ?
O4 S2 C1 107.06(8) . . ?
O6 S2 C1 106.02(8) . . ?
C6 C1 C2 120.47(17) . . ?
C6 C1 S2 120.28(14) . . ?
C2 C1 S2 119.17(14) . . ?
C3 C2 C1 119.06(19) . . ?
C3 C2 H2A 120.5 . . ?
C1 C2 H2A 120.5 . . ?
C4 C3 C2 121.72(19) . . ?
C4 C3 H3A 119.1 . . ?
C2 C3 H3A 119.1 . . ?
C3 C4 C5 118.21(18) . . ?
C3 C4 C7 120.5(2) . . ?
C5 C4 C7 121.3(2) . . ?
C4 C5 C6 121.1(2) . . ?
C4 C5 H5B 119.5 . . ?
C6 C5 H5B 119.5 . . ?
C1 C6 C5 119.45(19) . . ?
C1 C6 H6B 120.3 . . ?
C5 C6 H6B 120.3 . . ?
C4 C7 H7A 109.5 . . ?
C4 C7 H7B 109.5 . . ?
H7A C7 H7B 109.5 . . ?
C4 C7 H7C 109.5 . . ?
H7A C7 H7C 109.5 . . ?
H7B C7 H7C 109.5 . . ?
O7 S3 O8 114.32(9) . . ?
O7 S3 O9 111.20(8) . . ?
O8 S3 O9 109.79(9) . . ?
O7 S3 C11 107.68(8) . . ?
O8 S3 C11 107.21(8) . . ?
O9 S3 C11 106.22(7) . . ?
C16 C11 C12 120.62(15) . . ?
C16 C11 S3 119.04(12) . . ?
C12 C11 S3 120.22(13) . . ?
C11 C12 C13 118.82(16) . . ?
C11 C12 H12A 120.6 . . ?
C13 C12 H12A 120.6 . . ?
C12 C13 C14 121.58(17) . . ?
C12 C13 H13A 119.2 . . ?
C14 C13 H13A 119.2 . . ?
C13 C14 C15 118.41(16) . . ?
C13 C14 C17 120.83(19) . . ?
C15 C14 C17 120.75(19) . . ?
C16 C15 C14 120.77(17) . . ?
C16 C15 H15A 119.6 . . ?
C14 C15 H15A 119.6 . . ?
C11 C16 C15 119.78(17) . . ?
C11 C16 H16A 120.1 . . ?
C15 C16 H16A 120.1 . . ?
C14 C17 H17A 109.5 . . ?
C14 C17 H17B 109.5 . . ?
H17A C17 H17B 109.5 . . ?
C14 C17 H17C 109.5 . . ?
H17A C17 H17C 109.5 . . ?
H17B C17 H17C 109.5 . . ?

loop_
_geom_bond_atom_site_label_1
_geom_bond_atom_site_label_2
_geom_bond_distance
_geom_bond_site_symmetry_2
_geom_bond_publ_flag
Ru1 S1 2.0895(4) . ?
Ru1 N2 2.1116(14) . ?
Ru1 N4 2.1139(14) . ?
Ru1 N1 2.1193(14) . ?
Ru1 N3 2.1314(14) . ?
Ru1 O3 2.1375(12) . ?
S1 O1 1.4409(15) . ?
S1 O2 1.4421(14) . ?
N1 H1N1 0.9100 . ?
N1 H2N1 0.9100 . ?
N1 H3N1 0.9100 . ?
N2 H1N2 0.9100 . ?
N2 H2N2 0.9100 . ?
N2 H3N2 0.9100 . ?
N3 H1N3 0.9100 . ?
N3 H2N3 0.9100 . ?
N3 H3N3 0.9100 . ?
N4 H1N4 0.9100 . ?
N4 H2N4 0.9100 . ?
N4 H3N4 0.9100 . ?
S2 O5 1.4575(13) . ?
S2 O4 1.4624(12) . ?
S2 O6 1.4732(13) . ?
S2 C1 1.7622(18) . ?
C1 C6 1.390(3) . ?
C1 C2 1.394(2) . ?
C2 C3 1.392(3) . ?
C2 H2A 0.9500 . ?
C3 C4 1.391(3) . ?
C3 H3A 0.9500 . ?
C4 C5 1.396(3) . ?
C4 C7 1.510(3) . ?
C5 C6 1.396(3) . ?
C5 H5B 0.9500 . ?
C6 H6B 0.9500 . ?
C7 H7A 0.9800 . ?
C7 H7B 0.9800 . ?
C7 H7C 0.9800 . ?
S3 O7 1.4485(14) . ?
S3 O8 1.4606(14) . ?
S3 O9 1.4813(13) . ?
S3 C11 1.7591(16) . ?
C11 C16 1.390(2) . ?
C11 C12 1.393(2) . ?
C12 C13 1.394(2) . ?
C12 H12A 0.9500 . ?
C13 C14 1.396(3) . ?
C13 H13A 0.9500 . ?
C14 C15 1.397(3) . ?
C14 C17 1.505(3) . ?
C15 C16 1.392(2) . ?
C15 H15A 0.9500 . ?
C16 H16A 0.9500 . ?
C17 H17A 0.9800 . ?
C17 H17B 0.9800 . ?
C17 H17C 0.9800 . ?
